data_1552651
loop_
_publ_author_name
'Cui, Jiao-Jiao'
'Ji, Kai-Long'
'Liu, Hong-Chun'
'Zhou, Bin'
'Liu, Qun-Fang'
'Xu, Cheng-Hui'
'Ding, Jian'
'Zhao, Jin-Xin'
'Yue, Jian-Min'

_publ_section_title
;
 Cytotoxic Tigliane Diterpenoids from Croton damayeshu.
;
_journal_issue 6
_journal_name_full 'Journal of natural products'
_journal_page_first 1550
_journal_page_last 1557
_journal_paper_doi 10.1021/acs.jnatprod.9b00042
_journal_volume 82
_journal_year 2019
_chemical_absolute_configuration rmad
_chemical_formula_moiety 'C29 H42 O7'
_chemical_formula_sum 'C29 H42 O7'
_chemical_formula_weight 502.62
_space_group_crystal_system monoclinic
_space_group_IT_number 4
_space_group_name_Hall 'P 2yb'
_space_group_name_H-M_alt 'P 1 21 1'
_atom_sites_solution_hydrogens geom
_atom_sites_solution_primary dual
_audit_creation_date 2018-05-18
_audit_creation_method
;
Olex2 1.2
(compiled 2018.04.26 svn.r3504 for OlexSys, GUI svn.r5492)
;
_cell_angle_alpha 90
_cell_angle_beta 97.2480(10)
_cell_angle_gamma 90
_cell_formula_units_Z 2
_cell_length_a 7.2498(2)
_cell_length_b 12.1481(3)
_cell_length_c 15.2910(3)
_cell_measurement_reflns_used 9976
_cell_measurement_temperature 170(2)
_cell_measurement_theta_max 54.89
_cell_measurement_theta_min 5.353
_cell_volume 1335.94(6)
_computing_cell_refinement 'SAINT v8.37A (Bruker, 2015)'
_computing_data_reduction 'SAINT v8.37A (Bruker, 2015)'
_computing_molecular_graphics 'Olex2 (Dolomanov et al., 2009)'
_computing_publication_material 'Olex2 (Dolomanov et al., 2009)'
_computing_structure_refinement 'ShelXL (Sheldrick, 2015)'
_computing_structure_solution 'ShelXT (Sheldrick, 2015)'
_diffrn_ambient_temperature 170.01
_diffrn_measured_fraction_theta_full 0.997
_diffrn_measured_fraction_theta_max 0.996
_diffrn_measurement_device_type 'Bruker D8 Venture'
_diffrn_measurement_method '\f and \w scans'
_diffrn_radiation_type GaK\a
_diffrn_radiation_wavelength 1.34139
_diffrn_reflns_av_R_equivalents 0.0357
_diffrn_reflns_av_unetI/netI 0.0339
_diffrn_reflns_Laue_measured_fraction_full 0.997
_diffrn_reflns_Laue_measured_fraction_max 0.996
_diffrn_reflns_limit_h_max 8
_diffrn_reflns_limit_h_min -8
_diffrn_reflns_limit_k_max 14
_diffrn_reflns_limit_k_min -14
_diffrn_reflns_limit_l_max 18
_diffrn_reflns_limit_l_min -18
_diffrn_reflns_number 16571
_diffrn_reflns_point_group_measured_fraction_full 0.996
_diffrn_reflns_point_group_measured_fraction_max 0.994
_diffrn_reflns_theta_full 53.594
_diffrn_reflns_theta_max 54.935
_diffrn_reflns_theta_min 5.351
_diffrn_standards_number 0
_exptl_absorpt_coefficient_mu 0.458
_exptl_absorpt_correction_T_max 0.7508
_exptl_absorpt_correction_T_min 0.6325
_exptl_absorpt_correction_type multi-scan
_exptl_absorpt_process_details
'SADABS-2016/2 (Bruker,2016/2) was used for absorption correction. wR2(int) was 0.1034 before and 0.0556 after correction. The Ratio of minimum to maximum transmission is 0.8424. The \l/2 correction factor is Not present.'
_exptl_crystal_colour colourless
_exptl_crystal_density_diffrn 1.249
_exptl_crystal_description block
_exptl_crystal_F_000 544
_exptl_crystal_size_max 0.15
_exptl_crystal_size_mid 0.1
_exptl_crystal_size_min 0.08
_refine_diff_density_max 1.344
_refine_diff_density_min -0.439
_refine_diff_density_rms 0.062
_refine_ls_abs_structure_details
;
 Flack x determined using 2026 quotients [(I+)-(I-)]/[(I+)+(I-)]
 (Parsons, Flack and Wagner, Acta Cryst. B69 (2013) 249-259).
;
_refine_ls_abs_structure_Flack -0.10(9)
_refine_ls_extinction_method none
_refine_ls_goodness_of_fit_ref 1.066
_refine_ls_hydrogen_treatment constr
_refine_ls_matrix_type full
_refine_ls_number_parameters 334
_refine_ls_number_reflns 5052
_refine_ls_number_restraints 1
_refine_ls_restrained_S_all 1.066
_refine_ls_R_factor_all 0.0596
_refine_ls_R_factor_gt 0.0552
_refine_ls_shift/su_max 0.015
_refine_ls_shift/su_mean 0.001
_refine_ls_structure_factor_coef Fsqd
_refine_ls_weighting_details 'w=1/[\s^2^(Fo^2^)+(0.0951P)^2^+0.6311P] where P=(Fo^2^+2Fc^2^)/3'
_refine_ls_weighting_scheme calc
_refine_ls_wR_factor_gt 0.1505
_refine_ls_wR_factor_ref 0.1561
_reflns_Friedel_coverage 0.901
_reflns_Friedel_fraction_full 0.995
_reflns_Friedel_fraction_max 0.992
_reflns_number_gt 4724
_reflns_number_total 5052
_reflns_threshold_expression 'I > 2\s(I)'
_cod_data_source_file np9b00042_si_002.cif
_cod_data_source_block mjl18200_0m
_cod_database_code 1552651
_shelx_shelxl_version_number 2016/6
_shelx_space_group_comment
;
The symmetry employed for this shelxl refinement is uniquely defined
by the following loop, which should always be used as a source of
symmetry information in preference to the above space-group names.
They are only intended as comments.
;
_shelx_estimated_absorpt_t_max 0.964
_shelx_estimated_absorpt_t_min 0.934
_olex2_refinement_description
;
1. Fixed Uiso
 At 1.2 times of:
  All C(H) groups, All C(H,H) groups
 At 1.5 times of:
  All C(H,H,H) groups, All O(H) groups
2.a Ternary CH refined with riding coordinates:
 C4(H4), C8(H8), C10(H10), C11(H11), C12(H12), C14(H14), C2"(H2"), C2'(H2')
2.b Secondary CH2 refined with riding coordinates:
 C5(H5A,H5B), C20(H20A,H20B), C3'(H3'A,H3'B)
2.c Aromatic/amide H refined with riding coordinates:
 C1(H1), C7(H7)
2.d Tetrahedral OH refined with riding coordinates:
 O2(H2)
2.e Idealised Me refined as rotating group:
 C16(H16A,H16B,H16C), C17(H17A,H17B,H17C), C18(H18A,H18B,H18C), C19(H19A,H19B,
 H19C), C3"(H3"A,H3"B,H3"C), C4"(H4"A,H4"B,H4"C), C4'(H4'A,H4'B,H4'C), C5'(H5'A,
 H5'B,H5'C)
2.f Idealised tetrahedral OH refined as rotating group:
 O3(H3)
;
_olex2_submission_special_instructions 'No special instructions were received'

loop_
_space_group_symop_operation_xyz
'x, y, z'
'-x, y+1/2, -z'

loop_
_atom_site_label
_atom_site_type_symbol
_atom_site_fract_x
_atom_site_fract_y
_atom_site_fract_z
_atom_site_U_iso_or_equiv
_atom_site_adp_type
_atom_site_occupancy
_atom_site_site_symmetry_order
_atom_site_calc_flag
_atom_site_refinement_flags_posn
O1 O 0.1658(5) 0.0862(3) 0.5974(2) 0.0476(9) Uani 1 1 d .
O2 O -0.0203(8) 0.3766(4) 0.4297(3) 0.0808(15) Uani 1 1 d .
H2 H -0.012844 0.329916 0.389818 0.121 Uiso 1 1 calc R
O3 O 0.1998(4) 0.4555(2) 0.78092(18) 0.0299(6) Uani 1 1 d .
H3 H 0.189738 0.522988 0.769492 0.045 Uiso 1 1 calc GR
O4 O 0.1533(4) 0.6886(2) 0.7731(2) 0.0324(6) Uani 1 1 d .
O5 O 0.4272(4) 0.7500(2) 0.73673(17) 0.0262(6) Uani 1 1 d .
O6 O 0.6063(5) 0.7088(3) 0.9579(2) 0.0503(9) Uani 1 1 d .
O7 O 0.7268(3) 0.6165(2) 0.85051(16) 0.0264(6) Uani 1 1 d .
C1 C 0.5109(6) 0.2262(3) 0.7295(3) 0.0323(9) Uani 1 1 d .
H1 H 0.636838 0.242832 0.750413 0.039 Uiso 1 1 calc R
C2 C 0.4610(7) 0.1452(3) 0.6702(3) 0.0357(9) Uani 1 1 d .
C3 C 0.2601(7) 0.1439(3) 0.6519(3) 0.0354(9) Uani 1 1 d .
C4 C 0.1774(6) 0.2266(3) 0.7119(3) 0.0340(9) Uani 1 1 d .
H4 H 0.122340 0.183124 0.757677 0.041 Uiso 1 1 calc R
C5 C 0.0219(6) 0.2928(4) 0.6624(3) 0.0382(10) Uani 1 1 d .
H5A H -0.083288 0.243030 0.642650 0.046 Uiso 1 1 calc R
H5B H -0.022113 0.347771 0.702814 0.046 Uiso 1 1 calc R
C6 C 0.0795(6) 0.3514(3) 0.5835(3) 0.0364(10) Uani 1 1 d .
C7 C 0.2283(6) 0.4141(3) 0.5820(3) 0.0300(9) Uani 1 1 d .
H7 H 0.243059 0.442079 0.525312 0.036 Uiso 1 1 calc R
C8 C 0.3793(5) 0.4495(3) 0.6540(2) 0.0236(7) Uani 1 1 d .
H8 H 0.497269 0.416318 0.638695 0.028 Uiso 1 1 calc R
C9 C 0.3629(5) 0.4135(3) 0.7496(2) 0.0250(8) Uani 1 1 d .
C10 C 0.3504(6) 0.2872(3) 0.7593(3) 0.0291(8) Uani 1 1 d .
H10 H 0.353233 0.271750 0.823674 0.035 Uiso 1 1 calc R
C11 C 0.5383(5) 0.4556(3) 0.8094(2) 0.0256(8) Uani 1 1 d .
H11 H 0.651209 0.429433 0.784170 0.031 Uiso 1 1 calc R
C12 C 0.5414(5) 0.5822(3) 0.8117(2) 0.0246(8) Uani 1 1 d .
H12 H 0.451167 0.606846 0.852129 0.029 Uiso 1 1 calc R
C13 C 0.4917(5) 0.6397(3) 0.7249(2) 0.0235(7) Uani 1 1 d .
C14 C 0.4021(5) 0.5742(3) 0.6463(2) 0.0240(7) Uani 1 1 d .
H14 H 0.296070 0.612141 0.610290 0.029 Uiso 1 1 calc R
C15 C 0.5919(5) 0.6299(3) 0.6446(2) 0.0252(8) Uani 1 1 d .
C16 C 0.5934(6) 0.7322(4) 0.5879(3) 0.0320(9) Uani 1 1 d .
H16A H 0.630327 0.712398 0.530408 0.048 Uiso 1 1 calc GR
H16B H 0.682122 0.785580 0.617051 0.048 Uiso 1 1 calc GR
H16C H 0.468815 0.764845 0.579456 0.048 Uiso 1 1 calc GR
C17 C 0.7697(6) 0.5651(4) 0.6471(3) 0.0326(9) Uani 1 1 d .
H17A H 0.761842 0.498801 0.682977 0.049 Uiso 1 1 calc GR
H17B H 0.874432 0.610454 0.672953 0.049 Uiso 1 1 calc GR
H17C H 0.788595 0.543866 0.587041 0.049 Uiso 1 1 calc GR
C18 C 0.5498(6) 0.4150(3) 0.9049(3) 0.0342(9) Uani 1 1 d .
H18A H 0.648546 0.454953 0.941536 0.051 Uiso 1 1 calc GR
H18B H 0.577566 0.336037 0.907064 0.051 Uiso 1 1 calc GR
H18C H 0.430713 0.428116 0.927113 0.051 Uiso 1 1 calc GR
C19 C 0.5821(8) 0.0656(4) 0.6277(4) 0.0497(12) Uani 1 1 d .
H19A H 0.560564 -0.009232 0.648043 0.075 Uiso 1 1 calc GR
H19B H 0.713048 0.085252 0.643925 0.075 Uiso 1 1 calc GR
H19C H 0.551373 0.069154 0.563490 0.075 Uiso 1 1 calc GR
C20 C -0.0490(8) 0.3278(5) 0.5003(4) 0.0571(16) Uani 1 1 d .
H20A H -0.044988 0.247539 0.489213 0.068 Uiso 1 1 calc R
H20B H -0.177042 0.345606 0.511615 0.068 Uiso 1 1 calc R
C1" C 0.2564(5) 0.7636(3) 0.7604(2) 0.0249(8) Uani 1 1 d .
C2" C 0.2158(6) 0.8852(3) 0.7698(3) 0.0291(8) Uani 1 1 d .
H2" H 0.241181 0.922884 0.714425 0.035 Uiso 1 1 calc R
C3" C 0.3477(8) 0.9327(4) 0.8458(4) 0.0544(14) Uani 1 1 d .
H3"A H 0.331271 0.893589 0.900304 0.082 Uiso 1 1 calc GR
H3"B H 0.320348 1.011051 0.852549 0.082 Uiso 1 1 calc GR
H3"C H 0.476252 0.924162 0.833388 0.082 Uiso 1 1 calc GR
C4" C 0.0130(6) 0.9053(4) 0.7812(3) 0.0414(10) Uani 1 1 d .
H4"A H -0.067257 0.870891 0.732408 0.062 Uiso 1 1 calc GR
H4"B H -0.011104 0.984633 0.781487 0.062 Uiso 1 1 calc GR
H4"C H -0.013292 0.873189 0.837154 0.062 Uiso 1 1 calc GR
C1' C 0.7385(5) 0.6756(3) 0.9258(3) 0.0270(8) Uani 1 1 d .
C2' C 0.9382(5) 0.6914(3) 0.9651(2) 0.0286(8) Uani 1 1 d .
H2' H 1.009058 0.718943 0.917539 0.034 Uiso 1 1 calc R
C3' C 1.0206(7) 0.5803(4) 0.9965(3) 0.0403(10) Uani 1 1 d .
H3'A H 0.940618 0.547008 1.037333 0.048 Uiso 1 1 calc R
H3'B H 1.018797 0.530725 0.945029 0.048 Uiso 1 1 calc R
C4' C 1.2190(7) 0.5870(5) 1.0431(4) 0.0514(13) Uani 1 1 d .
H4'A H 1.294531 0.631755 1.007798 0.077 Uiso 1 1 calc GR
H4'B H 1.271638 0.512805 1.050098 0.077 Uiso 1 1 calc GR
H4'C H 1.218240 0.620921 1.101172 0.077 Uiso 1 1 calc GR
C5' C 0.9514(7) 0.7777(5) 1.0374(4) 0.0525(14) Uani 1 1 d .
H5'A H 0.884432 0.844115 1.015194 0.079 Uiso 1 1 calc GR
H5'B H 1.082241 0.795827 1.055766 0.079 Uiso 1 1 calc GR
H5'C H 0.895897 0.748870 1.087982 0.079 Uiso 1 1 calc GR

loop_
_atom_site_aniso_label
_atom_site_aniso_U_11
_atom_site_aniso_U_22
_atom_site_aniso_U_33
_atom_site_aniso_U_23
_atom_site_aniso_U_13
_atom_site_aniso_U_12
O1 0.061(2) 0.0250(15) 0.0529(19) -0.0077(15) -0.0085(16) -0.0072(15)
O2 0.108(4) 0.064(3) 0.061(3) -0.014(2) -0.026(3) 0.016(3)
O3 0.0275(14) 0.0254(14) 0.0370(15) -0.0030(11) 0.0053(11) -0.0008(11)
O4 0.0296(14) 0.0250(14) 0.0426(16) -0.0011(12) 0.0052(12) 0.0001(12)
O5 0.0277(13) 0.0210(13) 0.0289(13) -0.0027(10) -0.0003(10) 0.0007(10)
O6 0.0332(17) 0.067(2) 0.0497(19) -0.0326(18) 0.0005(14) 0.0000(15)
O7 0.0233(13) 0.0301(14) 0.0243(13) -0.0045(10) -0.0023(10) -0.0020(11)
C1 0.034(2) 0.0241(19) 0.038(2) 0.0037(17) 0.0010(17) 0.0023(16)
C2 0.048(2) 0.0198(18) 0.039(2) 0.0041(16) 0.0061(19) 0.0063(17)
C3 0.049(3) 0.0191(18) 0.037(2) 0.0006(16) 0.0004(18) -0.0041(17)
C4 0.036(2) 0.0243(19) 0.042(2) -0.0063(17) 0.0064(17) -0.0071(16)
C5 0.024(2) 0.028(2) 0.061(3) -0.012(2) -0.0007(18) -0.0042(16)
C6 0.031(2) 0.0230(19) 0.051(3) -0.0098(18) -0.0112(18) 0.0030(16)
C7 0.036(2) 0.0212(19) 0.0297(19) -0.0057(15) -0.0086(16) 0.0038(16)
C8 0.0243(17) 0.0212(18) 0.0242(18) -0.0026(14) -0.0019(14) -0.0021(14)
C9 0.0263(18) 0.0236(19) 0.0245(18) -0.0026(14) 0.0011(14) -0.0002(14)
C10 0.032(2) 0.0226(19) 0.0322(19) -0.0002(15) 0.0002(16) -0.0027(15)
C11 0.0260(18) 0.0237(18) 0.0253(18) 0.0005(14) -0.0034(14) 0.0010(14)
C12 0.0235(18) 0.0243(18) 0.0243(17) -0.0028(15) -0.0033(13) -0.0007(14)
C13 0.0268(18) 0.0181(17) 0.0241(17) -0.0031(13) -0.0025(14) 0.0004(14)
C14 0.0242(18) 0.0227(17) 0.0232(16) -0.0025(15) -0.0040(13) -0.0003(14)
C15 0.0245(18) 0.0247(18) 0.0259(17) -0.0009(14) 0.0018(14) -0.0024(15)
C16 0.036(2) 0.032(2) 0.0278(19) 0.0023(16) 0.0020(16) -0.0052(17)
C17 0.029(2) 0.036(2) 0.033(2) -0.0001(17) 0.0050(16) 0.0021(17)
C18 0.044(2) 0.029(2) 0.0271(19) 0.0039(16) -0.0043(16) -0.0035(17)
C19 0.060(3) 0.034(2) 0.056(3) -0.004(2) 0.007(2) 0.013(2)
C20 0.056(3) 0.040(3) 0.064(3) -0.016(2) -0.035(3) 0.008(2)
C1" 0.0269(18) 0.0251(19) 0.0215(17) 0.0003(14) -0.0019(14) 0.0022(15)
C2" 0.033(2) 0.0222(19) 0.0304(19) 0.0017(15) -0.0013(16) 0.0017(15)
C3" 0.063(3) 0.032(2) 0.061(3) -0.020(2) -0.020(2) 0.009(2)
C4" 0.041(2) 0.032(2) 0.052(3) 0.003(2) 0.008(2) 0.0109(19)
C1' 0.0301(19) 0.0226(18) 0.0269(18) -0.0028(14) -0.0013(15) -0.0017(15)
C2' 0.0289(19) 0.032(2) 0.0234(18) -0.0009(15) -0.0011(14) -0.0063(16)
C3' 0.034(2) 0.038(2) 0.046(2) 0.003(2) -0.0090(18) -0.0024(18)
C4' 0.034(3) 0.057(3) 0.060(3) 0.000(3) -0.010(2) 0.004(2)
C5' 0.041(3) 0.050(3) 0.061(3) -0.029(3) -0.011(2) -0.003(2)

loop_
_atom_type_symbol
_atom_type_description
_atom_type_scat_dispersion_real
_atom_type_scat_dispersion_imag
_atom_type_scat_source
C C 0.0148 0.0070 'International Tables Vol C Tables 4.2.6.8 and 6.1.1.4'
H H 0.0000 0.0000 'International Tables Vol C Tables 4.2.6.8 and 6.1.1.4'
O O 0.0412 0.0250 'International Tables Vol C Tables 4.2.6.8 and 6.1.1.4'

loop_
_geom_angle_atom_site_label_1
_geom_angle_atom_site_label_2
_geom_angle_atom_site_label_3
_geom_angle
C20 O2 H2 109.5
C9 O3 H3 109.5
C1" O5 C13 118.3(3)
C1' O7 C12 117.0(3)
C2 C1 H1 122.9
C2 C1 C10 114.2(4)
C10 C1 H1 122.9
C1 C2 C3 108.3(4)
C1 C2 C19 129.3(5)
C3 C2 C19 122.4(4)
O1 C3 C2 126.7(4)
O1 C3 C4 123.6(4)
C2 C3 C4 109.7(4)
C3 C4 H4 107.1
C3 C4 C10 103.7(3)
C5 C4 C3 111.9(4)
C5 C4 H4 107.1
C5 C4 C10 119.4(3)
C10 C4 H4 107.1
C4 C5 H5A 109.0
C4 C5 H5B 109.0
H5A C5 H5B 107.8
C6 C5 C4 112.9(4)
C6 C5 H5A 109.0
C6 C5 H5B 109.0
C5 C6 C20 112.5(4)
C7 C6 C5 126.5(4)
C7 C6 C20 120.9(5)
C6 C7 H7 114.0
C6 C7 C8 131.9(4)
C8 C7 H7 114.0
C7 C8 H8 106.1
C7 C8 C9 118.2(3)
C7 C8 C14 107.5(3)
C9 C8 H8 106.1
C14 C8 H8 106.1
C14 C8 C9 112.1(3)
O3 C9 C8 112.5(3)
O3 C9 C10 105.2(3)
O3 C9 C11 109.6(3)
C8 C9 C10 112.6(3)
C8 C9 C11 108.0(3)
C10 C9 C11 108.9(3)
C1 C10 C4 103.7(3)
C1 C10 C9 113.9(3)
C1 C10 H10 106.6
C4 C10 H10 106.6
C9 C10 C4 118.7(3)
C9 C10 H10 106.6
C9 C11 H11 108.5
C12 C11 C9 110.5(3)
C12 C11 H11 108.5
C18 C11 C9 113.3(3)
C18 C11 H11 108.5
C18 C11 C12 107.5(3)
O7 C12 C11 107.7(3)
O7 C12 H12 107.7
O7 C12 C13 109.4(3)
C11 C12 H12 107.7
C13 C12 C11 116.3(3)
C13 C12 H12 107.7
O5 C13 C12 111.5(3)
O5 C13 C14 118.4(3)
O5 C13 C15 112.0(3)
C12 C13 C14 119.1(3)
C12 C13 C15 126.6(3)
C15 C13 C14 61.0(2)
C8 C14 H14 114.6
C8 C14 C15 122.9(3)
C13 C14 C8 119.9(3)
C13 C14 H14 114.6
C13 C14 C15 59.2(2)
C15 C14 H14 114.6
C13 C15 C14 59.8(2)
C13 C15 C16 116.0(3)
C16 C15 C14 116.2(3)
C17 C15 C13 121.3(3)
C17 C15 C14 122.3(3)
C17 C15 C16 112.0(3)
C15 C16 H16A 109.5
C15 C16 H16B 109.5
C15 C16 H16C 109.5
H16A C16 H16B 109.5
H16A C16 H16C 109.5
H16B C16 H16C 109.5
C15 C17 H17A 109.5
C15 C17 H17B 109.5
C15 C17 H17C 109.5
H17A C17 H17B 109.5
H17A C17 H17C 109.5
H17B C17 H17C 109.5
C11 C18 H18A 109.5
C11 C18 H18B 109.5
C11 C18 H18C 109.5
H18A C18 H18B 109.5
H18A C18 H18C 109.5
H18B C18 H18C 109.5
C2 C19 H19A 109.5
C2 C19 H19B 109.5
C2 C19 H19C 109.5
H19A C19 H19B 109.5
H19A C19 H19C 109.5
H19B C19 H19C 109.5
O2 C20 C6 118.6(5)
O2 C20 H20A 107.7
O2 C20 H20B 107.7
C6 C20 H20A 107.7
C6 C20 H20B 107.7
H20A C20 H20B 107.1
O4 C1" O5 124.1(3)
O4 C1" C2" 125.9(4)
O5 C1" C2" 110.0(3)
C1" C2" H2" 107.9
C1" C2" C3" 109.3(3)
C1" C2" C4" 111.7(3)
C3" C2" H2" 107.9
C3" C2" C4" 112.0(4)
C4" C2" H2" 107.9
C2" C3" H3"A 109.5
C2" C3" H3"B 109.5
C2" C3" H3"C 109.5
H3"A C3" H3"B 109.5
H3"A C3" H3"C 109.5
H3"B C3" H3"C 109.5
C2" C4" H4"A 109.5
C2" C4" H4"B 109.5
C2" C4" H4"C 109.5
H4"A C4" H4"B 109.5
H4"A C4" H4"C 109.5
H4"B C4" H4"C 109.5
O6 C1' O7 124.0(4)
O6 C1' C2' 124.8(4)
O7 C1' C2' 111.2(3)
C1' C2' H2' 107.9
C1' C2' C3' 109.3(3)
C1' C2' C5' 110.3(4)
C3' C2' H2' 107.9
C5' C2' H2' 107.9
C5' C2' C3' 113.3(4)
C2' C3' H3'A 108.7
C2' C3' H3'B 108.7
H3'A C3' H3'B 107.6
C4' C3' C2' 114.0(4)
C4' C3' H3'A 108.7
C4' C3' H3'B 108.7
C3' C4' H4'A 109.5
C3' C4' H4'B 109.5
C3' C4' H4'C 109.5
H4'A C4' H4'B 109.5
H4'A C4' H4'C 109.5
H4'B C4' H4'C 109.5
C2' C5' H5'A 109.5
C2' C5' H5'B 109.5
C2' C5' H5'C 109.5
H5'A C5' H5'B 109.5
H5'A C5' H5'C 109.5
H5'B C5' H5'C 109.5

loop_
_geom_bond_atom_site_label_1
_geom_bond_atom_site_label_2
_geom_bond_distance
O1 C3 1.229(5)
O2 H2 0.8400
O2 C20 1.271(8)
O3 H3 0.8400
O3 C9 1.425(5)
O4 C1" 1.210(5)
O5 C13 1.438(4)
O5 C1" 1.343(5)
O6 C1' 1.201(5)
O7 C12 1.460(4)
O7 C1' 1.350(5)
C1 H1 0.9500
C1 C2 1.356(6)
C1 C10 1.498(6)
C2 C3 1.448(7)
C2 C19 1.507(6)
C3 C4 1.532(6)
C4 H4 1.0000
C4 C5 1.508(6)
C4 C10 1.552(5)
C5 H5A 0.9900
C5 H5B 0.9900
C5 C6 1.505(7)
C6 C7 1.323(6)
C6 C20 1.506(6)
C7 H7 0.9500
C7 C8 1.513(5)
C8 H8 1.0000
C8 C9 1.545(5)
C8 C14 1.529(5)
C9 C10 1.545(5)
C9 C11 1.556(5)
C10 H10 1.0000
C11 H11 1.0000
C11 C12 1.539(5)
C11 C18 1.533(5)
C12 H12 1.0000
C12 C13 1.504(5)
C13 C14 1.518(5)
C13 C15 1.508(5)
C14 H14 1.0000
C14 C15 1.536(5)
C15 C16 1.517(5)
C15 C17 1.507(5)
C16 H16A 0.9800
C16 H16B 0.9800
C16 H16C 0.9800
C17 H17A 0.9800
C17 H17B 0.9800
C17 H17C 0.9800
C18 H18A 0.9800
C18 H18B 0.9800
C18 H18C 0.9800
C19 H19A 0.9800
C19 H19B 0.9800
C19 H19C 0.9800
C20 H20A 0.9900
C20 H20B 0.9900
C1" C2" 1.516(5)
C2" H2" 1.0000
C2" C3" 1.522(6)
C2" C4" 1.522(6)
C3" H3"A 0.9800
C3" H3"B 0.9800
C3" H3"C 0.9800
C4" H4"A 0.9800
C4" H4"B 0.9800
C4" H4"C 0.9800
C1' C2' 1.508(5)
C2' H2' 1.0000
C2' C3' 1.529(6)
C2' C5' 1.518(6)
C3' H3'A 0.9900
C3' H3'B 0.9900
C3' C4' 1.524(6)
C4' H4'A 0.9800
C4' H4'B 0.9800
C4' H4'C 0.9800
C5' H5'A 0.9800
C5' H5'B 0.9800
C5' H5'C 0.9800

loop_
_geom_hbond_atom_site_label_D
_geom_hbond_atom_site_label_H
_geom_hbond_atom_site_label_A
_geom_hbond_distance_DH
_geom_hbond_distance_HA
_geom_hbond_distance_DA
_geom_hbond_angle_DHA
O3 H3 O4 0.84 2.03 2.853(4) 165.9
